data_4085916
loop_
_publ_author_name
'Lichtenberg, Crispin'
'Adelhardt, Mario'
'W\"orle, Michael'
'B\"uttner, Torsten'
'Meyer, Karsten'
'Gr\"utzmacher, Hansj\"org'

_publ_section_title
;
 Mono- and Dinuclear Neutral and Cationic Iron(II) Compounds Supported by
 an Amidinato-diolefin Ligand: Characterization and Catalytic Application
;
_journal_issue 12
_journal_name_full Organometallics
_journal_page_first 3079
_journal_paper_doi 10.1021/acs.organomet.5b00395
_journal_volume 34
_journal_year 2015
_chemical_formula_moiety 'C37 H28 N2'
_chemical_formula_sum 'C37 H28 N2'
_chemical_formula_weight 500.61
_chemical_name_systematic
;
 ?
;
_space_group_crystal_system monoclinic
_space_group_IT_number 14
_space_group_name_Hall '-P 2yn'
_space_group_name_H-M_alt 'P 1 21/n 1'
_symmetry_space_group_name_Hall '-P 2yn'
_symmetry_space_group_name_H-M 'P 1 21/n 1'
_atom_sites_solution_hydrogens mixed
_atom_sites_solution_primary direct
_audit_creation_date 2014-09-19
_audit_creation_method
;
Olex2 1.2
(compiled 2014.08.28 svn.r2986 for OlexSys, GUI svn.r4874)
;
_cell_angle_alpha 90
_cell_angle_beta 107.833(7)
_cell_angle_gamma 90
_cell_formula_units_Z 4
_cell_length_a 10.8479(8)
_cell_length_b 17.9934(12)
_cell_length_c 14.5763(10)
_cell_measurement_reflns_used 3921
_cell_measurement_temperature 104(3)
_cell_measurement_theta_max 30.4090
_cell_measurement_theta_min 3.6880
_cell_volume 2708.5(3)
_computing_cell_refinement
;
CrysAlisPro, Agilent Technologies,
Version 1.171.36.28 (release 01-02-2013 CrysAlis171 .NET)
(compiled Feb  1 2013,16:14:44)
;
_computing_data_collection
;
CrysAlisPro, Agilent Technologies,
Version 1.171.36.28 (release 01-02-2013 CrysAlis171 .NET)
(compiled Feb  1 2013,16:14:44)
;
_computing_data_reduction
;
CrysAlisPro, Agilent Technologies,
Version 1.171.36.28 (release 01-02-2013 CrysAlis171 .NET)
(compiled Feb  1 2013,16:14:44)
;
_computing_molecular_graphics 'Olex2 (Dolomanov et al., 2009)'
_computing_publication_material 'Olex2 (Dolomanov et al., 2009)'
_computing_structure_refinement 'ShelXL (Sheldrick, 2008)'
_computing_structure_solution 'ShelXS (Sheldrick, 2008)'
_diffrn_ambient_temperature 104(3)
_diffrn_detector_area_resol_mean 16.0839
_diffrn_measured_fraction_theta_full 0.998
_diffrn_measured_fraction_theta_max 0.893
_diffrn_measurement_details
;
  1 omega  -46.00   48.00   1.0000    5.0000
omega____ theta____ kappa____ phi______ frames
    -      -22.1029   77.0000   90.0000 94

  2 omega  -66.00  -37.00   1.0000    5.0000
omega____ theta____ kappa____ phi______ frames
    -      -22.1029 -179.0000  -90.0000 29

  3 omega  -14.00   20.00   1.0000    5.0000
omega____ theta____ kappa____ phi______ frames
    -      -22.1029  -99.0000 -120.0000 34

  4 omega  -25.00   13.00   1.0000    5.0000
omega____ theta____ kappa____ phi______ frames
    -      -22.1029  -99.0000  -30.0000 38

  5 omega   41.00   77.00   1.0000    5.0000
omega____ theta____ kappa____ phi______ frames
    -       22.5717   57.0000 -120.0000 36
;
_diffrn_measurement_device_type 'Xcalibur, Sapphire3'
_diffrn_measurement_method '\w scans'
_diffrn_orient_matrix_UB_11 -0.0214398000
_diffrn_orient_matrix_UB_12 0.0217055000
_diffrn_orient_matrix_UB_13 0.0328585000
_diffrn_orient_matrix_UB_21 -0.0541451000
_diffrn_orient_matrix_UB_22 -0.0238038000
_diffrn_orient_matrix_UB_23 -0.0068498000
_diffrn_orient_matrix_UB_31 0.0364060000
_diffrn_orient_matrix_UB_32 -0.0226760000
_diffrn_orient_matrix_UB_33 0.0385731000
_diffrn_radiation_monochromator graphite
_diffrn_radiation_type MoK\a
_diffrn_radiation_wavelength 0.71073
_diffrn_reflns_av_R_equivalents 0.0381
_diffrn_reflns_av_unetI/netI 0.0598
_diffrn_reflns_laue_measured_fraction_full 0.998
_diffrn_reflns_laue_measured_fraction_max 0.893
_diffrn_reflns_limit_h_max 8
_diffrn_reflns_limit_h_min -14
_diffrn_reflns_limit_k_max 19
_diffrn_reflns_limit_k_min -25
_diffrn_reflns_limit_l_max 19
_diffrn_reflns_limit_l_min -20
_diffrn_reflns_number 13456
_diffrn_reflns_point_group_measured_fraction_full 0.998
_diffrn_reflns_point_group_measured_fraction_max 0.893
_diffrn_reflns_theta_full 26.000
_diffrn_reflns_theta_max 30.452
_diffrn_reflns_theta_min 3.003
_diffrn_source 'Enhance (Mo) X-ray Source'
_exptl_absorpt_coefficient_mu 0.071
_exptl_absorpt_correction_T_max 1.00000
_exptl_absorpt_correction_T_min 0.71730
_exptl_absorpt_correction_type multi-scan
_exptl_absorpt_process_details
;
CrysAlisPro, Agilent Technologies,
Version 1.171.36.28 (release 01-02-2013 CrysAlis171 .NET)
(compiled Feb  1 2013,16:14:44)
Empirical absorption correction using spherical harmonics,
 implemented in SCALE3 ABSPACK scaling algorithm.
;
_exptl_crystal_colour colourless
_exptl_crystal_colour_primary colourless
_exptl_crystal_density_diffrn 1.228
_exptl_crystal_description block
_exptl_crystal_F_000 1056
_exptl_crystal_size_max 0.5
_exptl_crystal_size_mid 0.5
_exptl_crystal_size_min 0.5
_refine_diff_density_max 0.290
_refine_diff_density_min -0.251
_refine_diff_density_rms 0.051
_refine_ls_extinction_method none
_refine_ls_goodness_of_fit_ref 1.084
_refine_ls_hydrogen_treatment mixed
_refine_ls_matrix_type full
_refine_ls_number_parameters 356
_refine_ls_number_reflns 7342
_refine_ls_number_restraints 0
_refine_ls_restrained_S_all 1.084
_refine_ls_R_factor_all 0.0940
_refine_ls_R_factor_gt 0.0685
_refine_ls_shift/su_max 0.001
_refine_ls_shift/su_mean 0.000
_refine_ls_structure_factor_coef Fsqd
_refine_ls_weighting_details 'w=1/[\s^2^(Fo^2^)+(0.1000P)^2^] where P=(Fo^2^+2Fc^2^)/3'
_refine_ls_weighting_scheme calc
_refine_ls_wR_factor_gt 0.1719
_refine_ls_wR_factor_ref 0.1898
_reflns_Friedel_coverage 0.000
_reflns_number_gt 5603
_reflns_number_total 7342
_reflns_threshold_expression 'I > 2\s(I)'
_cod_data_source_file om5b00395_si_003.cif
_cod_data_source_block Compound_1
_cod_depositor_comments 'Adding full bibliography for 4085916--4085926.cif.'
_cod_database_code 4085916
_shelxl_version_number 2013-4
_chemical_oxdiff_formula N2C40H40
_shelx_space_group_comment
;
The symmetry employed for this shelxl refinement is uniquely defined
by the following loop, which should always be used as a source of
symmetry information in preference to the above space-group names.
They are only intended as comments.
;
_reflns_odcompleteness_completeness 99.80
_reflns_odcompleteness_iscentric 1
_reflns_odcompleteness_theta 28.22
_olex2_refinement_description
;
1. Fixed Uiso
 At 1.2 times of:
  All C(H) groups
2.a Ternary CH refined with riding coordinates:
 C1(H1A), C16(H16)
2.b Aromatic/amide H refined with riding coordinates:
 C8(H8), C11(H11), C4(H4), C5(H5), C19(H19), C10(H10), C26(H26), C30(H30),
 C9(H9), C37(H37), C23(H23), C15(H15), C33(H33), C20(H20), C12(H12), C36(H36),
 C14(H14), C25(H25), C27(H27), C35(H35), C29(H29), C13(H13), C24(H24), C34(H34),
  C28(H28)
;
_olex2_submission_special_instructions 'No special instructions were received'

loop_
_space_group_symop_operation_xyz
'x, y, z'
'-x+1/2, y+1/2, -z+1/2'
'-x, -y, -z'
'x-1/2, -y-1/2, z-1/2'

loop_
_atom_site_label
_atom_site_type_symbol
_atom_site_fract_x
_atom_site_fract_y
_atom_site_fract_z
_atom_site_U_iso_or_equiv
_atom_site_adp_type
_atom_site_occupancy
_atom_site_site_symmetry_order
_atom_site_calc_flag
_atom_site_refinement_flags_posn
N1 N 0.18415(14) 0.18143(8) 0.05757(10) 0.0245(3) Uani 1 1 d .
N2 N 0.25685(12) 0.18970(8) -0.07424(10) 0.0226(3) Uani 1 1 d .
C1 C 0.28722(14) 0.22791(9) 0.11775(11) 0.0208(3) Uani 1 1 d .
H1A H 0.3656 0.2171 0.1002 0.025 Uiso 1 1 calc R
C32 C 0.06465(15) 0.11157(9) -0.08101(11) 0.0216(3) Uani 1 1 d .
C31 C 0.17451(14) 0.16331(8) -0.03562(11) 0.0199(3) Uani 1 1 d .
C16 C 0.24686(15) 0.16760(9) -0.17260(11) 0.0220(3) Uani 1 1 d .
H16 H 0.1619 0.1445 -0.2014 0.026 Uiso 1 1 calc R
C2 C 0.26114(15) 0.31062(9) 0.10292(11) 0.0223(3) Uani 1 1 d .
C3 C 0.15369(16) 0.34411(10) 0.12025(12) 0.0269(4) Uani 1 1 d .
C7 C 0.31496(15) 0.20753(9) 0.22271(11) 0.0217(3) Uani 1 1 d .
C8 C 0.43756(16) 0.18232(9) 0.27524(13) 0.0269(4) Uani 1 1 d .
H8 H 0.5028 0.1808 0.2461 0.032 Uiso 1 1 calc R
C18 C 0.22208(16) 0.22546(11) -0.33477(13) 0.0304(4) Uani 1 1 d .
C6 C 0.21732(16) 0.21228(10) 0.26754(12) 0.0253(3) Uani 1 1 d .
C22 C 0.35047(15) 0.11113(9) -0.17371(12) 0.0238(3) Uani 1 1 d .
C11 C 0.24458(18) 0.18527(10) 0.36188(13) 0.0321(4) Uani 1 1 d .
H11 H 0.1791 0.1843 0.3907 0.039 Uiso 1 1 calc R
C17 C 0.25719(15) 0.23436(9) -0.23327(12) 0.0243(3) Uani 1 1 d .
C21 C 0.33744(17) 0.06956(10) -0.25813(13) 0.0293(4) Uani 1 1 d .
C4 C 0.06512(16) 0.30492(11) 0.16124(12) 0.0318(4) Uani 1 1 d .
H4 H -0.0202 0.3215 0.1418 0.038 Uiso 1 1 calc R
C5 C 0.09149(16) 0.24782(11) 0.22354(13) 0.0312(4) Uani 1 1 d .
H5 H 0.0220 0.2287 0.2407 0.037 Uiso 1 1 calc R
C19 C 0.19231(17) 0.15320(12) -0.38239(13) 0.0352(4) Uani 1 1 d .
H19 H 0.1318 0.1536 -0.4434 0.042 Uiso 1 1 calc R
C10 C 0.36623(19) 0.16004(10) 0.41288(13) 0.0357(4) Uani 1 1 d .
H10 H 0.3827 0.1434 0.4759 0.043 Uiso 1 1 calc R
C26 C 0.4237(2) 0.01026(10) -0.25440(16) 0.0379(5) Uani 1 1 d .
H26 H 0.4126 -0.0195 -0.3085 0.046 Uiso 1 1 calc R
C30 C 0.29303(17) 0.30397(10) -0.19291(14) 0.0303(4) Uani 1 1 d .
H30 H 0.3185 0.3096 -0.1263 0.036 Uiso 1 1 calc R
C9 C 0.46431(18) 0.15946(10) 0.36997(14) 0.0345(4) Uani 1 1 d .
H9 H 0.5472 0.1438 0.4046 0.041 Uiso 1 1 calc R
C37 C 0.08888(18) 0.03911(10) -0.10359(15) 0.0339(4) Uani 1 1 d .
H37 H 0.1738 0.0224 -0.0895 0.041 Uiso 1 1 calc R
C23 C 0.45381(17) 0.09600(10) -0.09213(14) 0.0312(4) Uani 1 1 d .
H23 H 0.4651 0.1244 -0.0368 0.037 Uiso 1 1 calc R
C15 C 0.34668(17) 0.35419(10) 0.07193(14) 0.0322(4) Uani 1 1 d .
H15 H 0.4190 0.3320 0.0620 0.039 Uiso 1 1 calc R
C33 C -0.06270(17) 0.13475(10) -0.10061(15) 0.0332(4) Uani 1 1 d .
H33 H -0.0804 0.1826 -0.0840 0.040 Uiso 1 1 calc R
C20 C 0.24080(17) 0.08649(11) -0.34950(13) 0.0344(4) Uani 1 1 d .
H20 H 0.2089 0.0463 -0.3899 0.041 Uiso 1 1 calc R
C12 C 0.1331(2) 0.42016(11) 0.10012(14) 0.0389(5) Uani 1 1 d .
H12 H 0.0602 0.4428 0.1083 0.047 Uiso 1 1 calc R
C36 C -0.01314(19) -0.00860(11) -0.14718(16) 0.0423(5) Uani 1 1 d .
H36 H 0.0036 -0.0570 -0.1624 0.051 Uiso 1 1 calc R
C14 C 0.3270(2) 0.42929(11) 0.05566(16) 0.0442(5) Uani 1 1 d .
H14 H 0.3863 0.4576 0.0362 0.053 Uiso 1 1 calc R
C25 C 0.5235(2) -0.00438(11) -0.17262(18) 0.0443(5) Uani 1 1 d .
H25 H 0.5797 -0.0436 -0.1716 0.053 Uiso 1 1 calc R
C27 C 0.2180(2) 0.28858(13) -0.39100(16) 0.0450(5) Uani 1 1 d .
H27 H 0.1915 0.2840 -0.4578 0.054 Uiso 1 1 calc R
C35 C -0.13900(19) 0.01589(12) -0.16774(15) 0.0411(5) Uani 1 1 d .
H35 H -0.2072 -0.0159 -0.1973 0.049 Uiso 1 1 calc R
C29 C 0.29121(19) 0.36523(11) -0.25095(18) 0.0426(5) Uani 1 1 d .
H29 H 0.3163 0.4116 -0.2233 0.051 Uiso 1 1 calc R
C13 C 0.2187(2) 0.46208(11) 0.06844(16) 0.0469(6) Uani 1 1 d .
H13 H 0.2032 0.5124 0.0557 0.056 Uiso 1 1 calc R
C24 C 0.54068(19) 0.03907(11) -0.09182(17) 0.0406(5) Uani 1 1 d .
H24 H 0.6104 0.0303 -0.0370 0.049 Uiso 1 1 calc R
C34 C -0.16389(18) 0.08709(12) -0.14475(16) 0.0424(5) Uani 1 1 d .
H34 H -0.2490 0.1034 -0.1588 0.051 Uiso 1 1 calc R
C28 C 0.2519(2) 0.35732(13) -0.35045(19) 0.0515(6) Uani 1 1 d .
H28 H 0.2487 0.3986 -0.3896 0.062 Uiso 1 1 calc R
H1 H 0.1273(18) 0.1630(11) 0.0772(15) 0.035(6) Uiso 1 1 d .

loop_
_atom_site_aniso_label
_atom_site_aniso_U_11
_atom_site_aniso_U_22
_atom_site_aniso_U_33
_atom_site_aniso_U_23
_atom_site_aniso_U_13
_atom_site_aniso_U_12
N1 0.0266(7) 0.0307(7) 0.0205(7) -0.0042(6) 0.0134(6) -0.0062(6)
N2 0.0252(7) 0.0259(7) 0.0200(6) -0.0043(6) 0.0117(5) -0.0015(5)
C1 0.0213(7) 0.0240(8) 0.0199(7) -0.0032(6) 0.0103(6) -0.0009(6)
C32 0.0250(8) 0.0241(8) 0.0177(7) 0.0016(6) 0.0094(6) -0.0027(6)
C31 0.0232(7) 0.0182(7) 0.0206(8) -0.0019(6) 0.0102(6) 0.0018(6)
C16 0.0224(7) 0.0261(8) 0.0204(7) -0.0038(6) 0.0111(6) -0.0041(6)
C2 0.0246(8) 0.0251(8) 0.0161(7) -0.0018(6) 0.0047(6) -0.0001(6)
C3 0.0290(8) 0.0321(9) 0.0175(7) -0.0042(7) 0.0041(6) 0.0063(7)
C7 0.0280(8) 0.0179(7) 0.0200(8) -0.0036(6) 0.0087(6) -0.0026(6)
C8 0.0311(9) 0.0208(7) 0.0279(9) -0.0034(7) 0.0076(7) 0.0016(7)
C18 0.0230(8) 0.0435(10) 0.0267(9) 0.0055(8) 0.0105(7) 0.0046(7)
C6 0.0308(8) 0.0279(8) 0.0193(8) -0.0042(7) 0.0107(6) -0.0074(7)
C22 0.0299(8) 0.0215(7) 0.0254(8) -0.0025(7) 0.0166(7) -0.0047(6)
C11 0.0419(10) 0.0342(9) 0.0223(8) -0.0011(8) 0.0130(7) -0.0109(8)
C17 0.0214(8) 0.0294(8) 0.0261(8) 0.0011(7) 0.0132(6) 0.0022(6)
C21 0.0353(9) 0.0261(8) 0.0349(10) -0.0081(7) 0.0234(8) -0.0109(7)
C4 0.0247(8) 0.0493(11) 0.0218(8) -0.0044(8) 0.0080(6) 0.0080(8)
C5 0.0252(8) 0.0491(11) 0.0234(8) -0.0062(8) 0.0133(7) -0.0041(8)
C19 0.0274(9) 0.0596(13) 0.0205(8) -0.0050(9) 0.0105(7) -0.0082(8)
C10 0.0545(12) 0.0274(9) 0.0205(8) 0.0024(7) 0.0046(8) -0.0086(8)
C26 0.0499(11) 0.0237(8) 0.0539(13) -0.0117(9) 0.0364(10) -0.0101(8)
C30 0.0299(9) 0.0271(9) 0.0390(10) -0.0003(8) 0.0180(7) 0.0042(7)
C9 0.0407(10) 0.0238(8) 0.0307(10) 0.0001(7) -0.0011(8) 0.0031(8)
C37 0.0309(9) 0.0278(9) 0.0468(11) -0.0086(8) 0.0175(8) -0.0040(7)
C23 0.0348(9) 0.0292(9) 0.0332(10) 0.0006(8) 0.0158(8) 0.0001(7)
C15 0.0327(9) 0.0317(9) 0.0327(10) 0.0012(8) 0.0106(7) -0.0055(7)
C33 0.0272(9) 0.0271(9) 0.0457(11) 0.0095(8) 0.0119(8) 0.0014(7)
C20 0.0393(10) 0.0413(10) 0.0285(9) -0.0136(8) 0.0192(8) -0.0159(8)
C12 0.0470(11) 0.0369(10) 0.0279(10) -0.0028(8) 0.0044(8) 0.0182(9)
C36 0.0453(11) 0.0323(10) 0.0544(13) -0.0141(10) 0.0229(10) -0.0138(9)
C14 0.0589(13) 0.0316(10) 0.0404(12) 0.0061(9) 0.0128(10) -0.0094(10)
C25 0.0443(12) 0.0258(9) 0.0745(17) -0.0010(10) 0.0353(11) 0.0031(8)
C27 0.0435(11) 0.0562(13) 0.0366(11) 0.0174(10) 0.0143(9) 0.0100(10)
C35 0.0381(10) 0.0436(11) 0.0368(11) 0.0034(9) 0.0044(8) -0.0180(9)
C29 0.0449(11) 0.0265(9) 0.0631(15) 0.0062(10) 0.0266(10) 0.0054(8)
C13 0.0716(15) 0.0244(9) 0.0380(11) 0.0014(9) 0.0069(10) 0.0072(10)
C24 0.0373(10) 0.0358(10) 0.0517(13) 0.0078(10) 0.0181(9) 0.0057(8)
C34 0.0250(9) 0.0437(11) 0.0532(13) 0.0183(10) 0.0042(8) -0.0032(8)
C28 0.0541(13) 0.0445(12) 0.0604(16) 0.0260(12) 0.0239(11) 0.0132(11)

loop_
_atom_type_symbol
_atom_type_description
_atom_type_scat_dispersion_real
_atom_type_scat_dispersion_imag
_atom_type_scat_source
C C 0.0033 0.0016 'International Tables Vol C Tables 4.2.6.8 and 6.1.1.4'
H H 0.0000 0.0000 'International Tables Vol C Tables 4.2.6.8 and 6.1.1.4'
N N 0.0061 0.0033 'International Tables Vol C Tables 4.2.6.8 and 6.1.1.4'

loop_
_geom_angle_atom_site_label_1
_geom_angle_atom_site_label_2
_geom_angle_atom_site_label_3
_geom_angle
C31 N1 C1 123.08(13)
C31 N2 C16 118.53(13)
N1 C1 C2 113.72(13)
N1 C1 C7 110.42(12)
C7 C1 C2 110.66(13)
C37 C32 C31 120.36(14)
C33 C32 C31 120.80(15)
C33 C32 C37 118.84(16)
N1 C31 C32 113.26(13)
N2 C31 N1 119.66(14)
N2 C31 C32 127.07(14)
N2 C16 C22 111.10(13)
N2 C16 C17 111.14(13)
C17 C16 C22 109.68(12)
C3 C2 C1 121.64(14)
C15 C2 C1 119.01(14)
C15 C2 C3 119.35(16)
C2 C3 C4 123.65(16)
C2 C3 C12 117.99(17)
C12 C3 C4 118.32(17)
C8 C7 C1 119.77(14)
C8 C7 C6 119.51(15)
C6 C7 C1 120.70(14)
C9 C8 C7 121.26(16)
C17 C18 C19 123.00(16)
C27 C18 C17 118.12(19)
C27 C18 C19 118.86(18)
C7 C6 C5 123.78(15)
C11 C6 C7 118.15(16)
C11 C6 C5 117.97(15)
C21 C22 C16 119.18(15)
C23 C22 C16 121.87(15)
C23 C22 C21 118.83(16)
C10 C11 C6 121.52(17)
C18 C17 C16 118.33(15)
C30 C17 C16 121.94(15)
C30 C17 C18 119.64(16)
C22 C21 C20 122.70(16)
C26 C21 C22 118.70(18)
C26 C21 C20 118.58(17)
C5 C4 C3 128.03(16)
C4 C5 C6 127.37(16)
C20 C19 C18 128.43(17)
C11 C10 C9 119.89(17)
C25 C26 C21 121.21(19)
C29 C30 C17 120.61(18)
C8 C9 C10 119.43(17)
C32 C37 C36 120.37(17)
C22 C23 C24 121.04(19)
C14 C15 C2 121.68(19)
C34 C33 C32 120.46(18)
C19 C20 C21 127.62(17)
C13 C12 C3 121.50(18)
C35 C36 C37 119.92(19)
C15 C14 C13 119.4(2)
C26 C25 C24 119.95(18)
C28 C27 C18 121.7(2)
C34 C35 C36 120.12(18)
C30 C29 C28 119.9(2)
C14 C13 C12 120.00(18)
C25 C24 C23 120.1(2)
C35 C34 C33 120.26(18)
C27 C28 C29 119.9(2)

loop_
_geom_bond_atom_site_label_1
_geom_bond_atom_site_label_2
_geom_bond_distance
N1 C1 1.455(2)
N1 C31 1.369(2)
N2 C31 1.284(2)
N2 C16 1.460(2)
C1 C2 1.518(2)
C1 C7 1.511(2)
C32 C31 1.497(2)
C32 C37 1.389(2)
C32 C33 1.386(2)
C16 C22 1.519(2)
C16 C17 1.516(2)
C2 C3 1.402(2)
C2 C15 1.392(2)
C3 C4 1.459(3)
C3 C12 1.403(3)
C7 C8 1.392(2)
C7 C6 1.407(2)
C8 C9 1.384(3)
C18 C17 1.419(2)
C18 C19 1.463(3)
C18 C27 1.393(3)
C6 C11 1.402(2)
C6 C5 1.465(2)
C22 C21 1.410(2)
C22 C23 1.389(2)
C11 C10 1.378(3)
C17 C30 1.388(2)
C21 C26 1.409(3)
C21 C20 1.453(3)
C4 C5 1.343(3)
C19 C20 1.339(3)
C10 C9 1.390(3)
C26 C25 1.368(3)
C30 C29 1.386(3)
C37 C36 1.391(2)
C23 C24 1.391(3)
C15 C14 1.377(3)
C33 C34 1.386(3)
C12 C13 1.381(3)
C36 C35 1.378(3)
C14 C13 1.378(3)
C25 C24 1.378(3)
C27 C28 1.372(3)
C35 C34 1.372(3)
C29 C28 1.388(3)

loop_
_geom_torsion_atom_site_label_1
_geom_torsion_atom_site_label_2
_geom_torsion_atom_site_label_3
_geom_torsion_atom_site_label_4
_geom_torsion
N1 C1 C2 C3 60.56(19)
N1 C1 C2 C15 -119.85(16)
N1 C1 C7 C8 119.40(16)
N1 C1 C7 C6 -59.27(19)
N2 C16 C22 C21 164.24(14)
N2 C16 C22 C23 -11.8(2)
N2 C16 C17 C18 -166.72(13)
N2 C16 C17 C30 9.8(2)
C1 N1 C31 N2 -2.2(2)
C1 N1 C31 C32 176.86(14)
C1 C2 C3 C4 5.5(2)
C1 C2 C3 C12 -176.85(15)
C1 C2 C15 C14 178.90(18)
C1 C7 C8 C9 -176.53(15)
C1 C7 C6 C11 173.35(15)
C1 C7 C6 C5 -10.4(2)
C32 C37 C36 C35 -0.3(3)
C32 C33 C34 C35 1.3(3)
C31 N1 C1 C2 83.88(19)
C31 N1 C1 C7 -151.04(15)
C31 N2 C16 C22 -104.25(16)
C31 N2 C16 C17 133.32(15)
C31 C32 C37 C36 -178.95(17)
C31 C32 C33 C34 178.45(17)
C16 N2 C31 N1 178.06(14)
C16 N2 C31 C32 -0.8(2)
C16 C22 C21 C26 -171.17(15)
C16 C22 C21 C20 10.4(2)
C16 C22 C23 C24 173.64(16)
C16 C17 C30 C29 -174.59(15)
C2 C1 C7 C8 -113.80(16)
C2 C1 C7 C6 67.54(18)
C2 C3 C4 C5 30.5(3)
C2 C3 C12 C13 -3.0(3)
C2 C15 C14 C13 -1.3(3)
C3 C2 C15 C14 -1.5(3)
C3 C4 C5 C6 1.8(3)
C3 C12 C13 C14 0.2(3)
C7 C1 C2 C3 -64.39(19)
C7 C1 C2 C15 115.20(16)
C7 C8 C9 C10 1.5(3)
C7 C6 C11 C10 5.1(3)
C7 C6 C5 C4 -30.3(3)
C8 C7 C6 C11 -5.3(2)
C8 C7 C6 C5 170.89(16)
C18 C17 C30 C29 1.9(2)
C18 C19 C20 C21 -1.1(3)
C18 C27 C28 C29 -0.3(3)
C6 C7 C8 C9 2.2(2)
C6 C11 C10 C9 -1.5(3)
C22 C16 C17 C18 70.03(18)
C22 C16 C17 C30 -113.45(17)
C22 C21 C26 C25 -4.0(3)
C22 C21 C20 C19 31.3(3)
C22 C23 C24 C25 -1.3(3)
C11 C6 C5 C4 145.90(19)
C11 C10 C9 C8 -1.8(3)
C17 C16 C22 C21 -72.49(18)
C17 C16 C22 C23 111.46(17)
C17 C18 C19 C20 -31.3(3)
C17 C18 C27 C28 2.8(3)
C17 C30 C29 C28 0.7(3)
C21 C22 C23 C24 -2.4(3)
C21 C26 C25 C24 0.3(3)
C4 C3 C12 C13 174.84(17)
C5 C6 C11 C10 -171.37(16)
C19 C18 C17 C16 -8.0(2)
C19 C18 C17 C30 175.41(16)
C19 C18 C27 C28 -176.24(19)
C26 C21 C20 C19 -147.08(18)
C26 C25 C24 C23 2.4(3)
C30 C29 C28 C27 -1.5(3)
C37 C32 C31 N1 -111.94(18)
C37 C32 C31 N2 67.0(2)
C37 C32 C33 C34 -2.0(3)
C37 C36 C35 C34 -0.4(3)
C23 C22 C21 C26 5.0(2)
C23 C22 C21 C20 -173.40(16)
C15 C2 C3 C4 -174.12(16)
C15 C2 C3 C12 3.6(2)
C15 C14 C13 C12 2.0(3)
C33 C32 C31 N1 67.6(2)
C33 C32 C31 N2 -113.5(2)
C33 C32 C37 C36 1.5(3)
C20 C21 C26 C25 174.45(17)
C12 C3 C4 C5 -147.19(19)
C36 C35 C34 C33 -0.1(3)
C27 C18 C17 C16 173.04(15)
C27 C18 C17 C30 -3.6(2)
C27 C18 C19 C20 147.66(19)
